data_4087651
loop_
_publ_author_name
'Zirakzadeh, Afrooz'
'Herlein, Alexander'
'Gro\&s, Manuela A'
'Mereiter, Kurt'
'Wang, Yaping'
'Weissensteiner, Walter'

_publ_section_title
;
 Halide-Mediated <i>Ortho</i>-Deprotonation Reactions Applied to the
 Synthesis of 1,2- and 1,3-Disubstituted Ferrocene Derivatives.
;
_journal_issue 15
_journal_name_full Organometallics
_journal_page_first 3820
_journal_page_last 3832
_journal_paper_doi 10.1021/acs.organomet.5b00464
_journal_volume 34
_journal_year 2015
_chemical_formula_moiety 'C10 H7 Br Fe I2'
_chemical_formula_sum 'C10 H7 Br Fe I2'
_chemical_formula_weight 516.72
_chemical_name_common '1734 2-Bromo-1,3-diiodoferrocene at 100K'
_chemical_name_systematic
; 
2-Bromo-1,3-diiodoferrocene
;
_space_group_crystal_system monoclinic
_space_group_IT_number 14
_space_group_name_Hall '-P 2ybc'
_space_group_name_H-M_alt 'P 1 21/c 1'
_atom_sites_solution_hydrogens geom
_atom_sites_solution_primary SHELXS
_audit_creation_method SHELXL-2014/6
_cell_angle_alpha 90
_cell_angle_beta 98.7370(11)
_cell_angle_gamma 90
_cell_formula_units_Z 4
_cell_length_a 7.0176(3)
_cell_length_b 16.0517(7)
_cell_length_c 10.6927(5)
_cell_measurement_reflns_used 9792
_cell_measurement_temperature 100(2)
_cell_measurement_theta_max 30.55
_cell_measurement_theta_min 2.31
_cell_volume 1190.50(9)
_computing_cell_refinement 'Bruker SAINT V8.34A'
_computing_data_collection 'Bruker APEX2 V2014'
_computing_data_reduction 'Bruker SAINT V8.34A'
_computing_structure_refinement 'SHELXL-2014/6 (Sheldrick, 2014)'
_computing_structure_solution 'SHELXS-97 (Sheldrick 2008)'
_diffrn_ambient_temperature 100(2)
_diffrn_measured_fraction_theta_full 1.000
_diffrn_measured_fraction_theta_max 1.000
_diffrn_measurement_device_type 'Bruker Kappa APEX-II CCD'
_diffrn_measurement_method '\f and \w scans'
_diffrn_radiation_type MoK\a
_diffrn_radiation_wavelength 0.71073
_diffrn_reflns_av_R_equivalents 0.0227
_diffrn_reflns_av_unetI/netI 0.0103
_diffrn_reflns_Laue_measured_fraction_full 1.000
_diffrn_reflns_Laue_measured_fraction_max 1.000
_diffrn_reflns_limit_h_max 9
_diffrn_reflns_limit_h_min -9
_diffrn_reflns_limit_k_max 22
_diffrn_reflns_limit_k_min -22
_diffrn_reflns_limit_l_max 15
_diffrn_reflns_limit_l_min -15
_diffrn_reflns_number 31435
_diffrn_reflns_point_group_measured_fraction_full 1.000
_diffrn_reflns_point_group_measured_fraction_max 1.000
_diffrn_reflns_theta_full 25.242
_diffrn_reflns_theta_max 29.993
_diffrn_reflns_theta_min 2.307
_diffrn_source 'fine focus sealed X-ray tube'
_exptl_absorpt_coefficient_mu 9.767
_exptl_absorpt_correction_T_max 0.49
_exptl_absorpt_correction_T_min 0.39
_exptl_absorpt_correction_type multi-scan
_exptl_absorpt_process_details 'Bruker SADABS-2014/4'
_exptl_crystal_colour orange
_exptl_crystal_density_diffrn 2.883
_exptl_crystal_description block
_exptl_crystal_F_000 936
_exptl_crystal_size_max 0.13
_exptl_crystal_size_mid 0.12
_exptl_crystal_size_min 0.11
_refine_diff_density_max 0.656
_refine_diff_density_min -0.435
_refine_diff_density_rms 0.084
_refine_ls_extinction_coef 0.00104(5)
_refine_ls_extinction_expression Fc^*^=kFc[1+0.001xFc^2^\l^3^/sin(2\q)]^-1/4^
_refine_ls_extinction_method SHELXL
_refine_ls_goodness_of_fit_ref 1.231
_refine_ls_hydrogen_treatment constr
_refine_ls_matrix_type full
_refine_ls_number_parameters 128
_refine_ls_number_reflns 3466
_refine_ls_number_restraints 0
_refine_ls_restrained_S_all 1.231
_refine_ls_R_factor_all 0.0158
_refine_ls_R_factor_gt 0.0151
_refine_ls_shift/su_max 0.003
_refine_ls_shift/su_mean 0.000
_refine_ls_structure_factor_coef Fsqd
_refine_ls_weighting_details 'w=1/[\s^2^(Fo^2^)+(0.0035P)^2^+1.8266P] where P=(Fo^2^+2Fc^2^)/3'
_refine_ls_weighting_scheme calc
_refine_ls_wR_factor_gt 0.0302
_refine_ls_wR_factor_ref 0.0304
_reflns_Friedel_coverage 0.000
_reflns_number_gt 3384
_reflns_number_total 3466
_reflns_threshold_expression 'I > 2\s(I)'
_cod_data_source_file om5b00464_si_002.cif
_cod_data_source_block 1734comp9
_cod_original_sg_symbol_H-M 'P 21/c'
_cod_database_code 4087651
_shelx_space_group_comment
;
The symmetry employed for this shelxl refinement is uniquely defined
by the following loop, which should always be used as a source of
symmetry information in preference to the above space-group names.
They are only intended as comments.
;
_shelxl_version_number 2014/6

loop_
_space_group_symop_operation_xyz
'x, y, z'
'-x, y+1/2, -z+1/2'
'-x, -y, -z'
'x, -y-1/2, z-1/2'

loop_
_atom_site_label
_atom_site_type_symbol
_atom_site_fract_x
_atom_site_fract_y
_atom_site_fract_z
_atom_site_U_iso_or_equiv
_atom_site_adp_type
_atom_site_occupancy
_atom_site_site_symmetry_order
_atom_site_calc_flag
_atom_site_refinement_flags_posn
_atom_site_refinement_flags_adp
Fe1 Fe 0.33808(4) 0.87180(2) 0.75753(2) 0.00973(5) Uani 1 1 d . .
I1 I 0.79811(2) 0.83113(2) 0.96880(2) 0.01479(4) Uani 1 1 d . .
I2 I 0.23824(2) 1.08903(2) 0.66428(2) 0.01814(4) Uani 1 1 d . .
Br1 Br 0.73729(3) 0.99858(2) 0.71830(2) 0.01939(5) Uani 1 1 d . .
C1 C 0.5528(3) 0.89982(11) 0.90009(17) 0.0108(3) Uani 1 1 d . .
C2 C 0.5372(3) 0.96125(11) 0.80231(17) 0.0112(3) Uani 1 1 d . .
C3 C 0.3477(3) 0.99593(11) 0.78984(17) 0.0112(3) Uani 1 1 d . .
C4 C 0.2473(3) 0.95631(11) 0.87965(17) 0.0116(3) Uani 1 1 d . .
H4 H 0.1185 0.9675 0.8919 0.014 Uiso 1 1 calc R U
C5 C 0.3738(3) 0.89693(11) 0.94789(17) 0.0117(3) Uani 1 1 d . .
H5 H 0.3441 0.8617 1.0136 0.014 Uiso 1 1 calc R U
C6 C 0.4037(5) 0.76241(18) 0.6788(3) 0.0478(9) Uani 1 1 d . .
H6 H 0.5182 0.7311 0.7033 0.057 Uiso 1 1 calc R U
C7 C 0.3770(4) 0.8240(2) 0.5870(2) 0.0373(7) Uani 1 1 d . .
H7 H 0.4702 0.8420 0.5371 0.045 Uiso 1 1 calc R U
C8 C 0.1911(4) 0.85480(16) 0.5803(2) 0.0340(6) Uani 1 1 d . .
H8 H 0.1361 0.8978 0.5253 0.041 Uiso 1 1 calc R U
C9 C 0.0985(4) 0.8127(2) 0.6669(3) 0.0416(8) Uani 1 1 d . .
H9 H -0.0302 0.8214 0.6816 0.050 Uiso 1 1 calc R U
C10 C 0.2307(6) 0.75458(17) 0.7292(2) 0.0525(10) Uani 1 1 d . .
H10 H 0.2072 0.7169 0.7936 0.063 Uiso 1 1 calc R U

loop_
_atom_site_aniso_label
_atom_site_aniso_U_11
_atom_site_aniso_U_22
_atom_site_aniso_U_33
_atom_site_aniso_U_23
_atom_site_aniso_U_13
_atom_site_aniso_U_12
Fe1 0.01038(11) 0.00864(12) 0.00959(11) -0.00151(9) -0.00031(9) -0.00011(9)
I1 0.01226(6) 0.01348(6) 0.01727(6) 0.00108(4) -0.00215(4) 0.00287(4)
I2 0.02113(7) 0.01514(6) 0.01751(6) 0.00645(5) 0.00084(5) 0.00524(5)
Br1 0.01326(9) 0.02347(10) 0.02251(10) 0.00707(8) 0.00614(7) -0.00145(7)
C1 0.0109(8) 0.0101(8) 0.0104(8) 0.0001(6) -0.0012(6) 0.0004(6)
C2 0.0107(8) 0.0115(8) 0.0115(8) 0.0006(6) 0.0015(6) -0.0009(6)
C3 0.0120(8) 0.0095(8) 0.0115(8) 0.0007(6) -0.0005(6) 0.0003(6)
C4 0.0119(8) 0.0107(8) 0.0124(8) -0.0017(6) 0.0024(6) -0.0001(6)
C5 0.0139(8) 0.0109(8) 0.0102(8) -0.0003(6) 0.0014(6) -0.0009(6)
C6 0.0483(17) 0.0332(15) 0.0504(17) -0.0328(14) -0.0292(14) 0.0260(13)
C7 0.0354(13) 0.0535(18) 0.0259(12) -0.0272(12) 0.0143(10) -0.0207(12)
C8 0.0504(16) 0.0234(12) 0.0203(11) -0.0076(9) -0.0197(11) 0.0047(11)
C9 0.0200(11) 0.0568(19) 0.0487(17) -0.0392(15) 0.0078(11) -0.0154(12)
C10 0.116(3) 0.0209(12) 0.0183(11) -0.0059(10) 0.0030(15) -0.0385(17)

loop_
_atom_type_symbol
_atom_type_description
_atom_type_scat_dispersion_real
_atom_type_scat_dispersion_imag
_atom_type_scat_source
C C 0.0033 0.0016 'International Tables Vol C Tables 4.2.6.8 and 6.1.1.4'
H H 0.0000 0.0000 'International Tables Vol C Tables 4.2.6.8 and 6.1.1.4'
Fe Fe 0.3463 0.8444 'International Tables Vol C Tables 4.2.6.8 and 6.1.1.4'
Br Br -0.2901 2.4595 'International Tables Vol C Tables 4.2.6.8 and 6.1.1.4'
I I -0.4742 1.8119 'International Tables Vol C Tables 4.2.6.8 and 6.1.1.4'

loop_
_geom_angle_atom_site_label_1
_geom_angle_atom_site_label_2
_geom_angle_atom_site_label_3
_geom_angle
C2 Fe1 C3 41.52(7)
C2 Fe1 C1 41.50(7)
C3 Fe1 C1 69.55(7)
C2 Fe1 C6 121.55(12)
C3 Fe1 C6 156.86(13)
C1 Fe1 C6 108.33(9)
C2 Fe1 C10 157.73(14)
C3 Fe1 C10 160.04(14)
C1 Fe1 C10 122.32(11)
C6 Fe1 C10 40.52(15)
C2 Fe1 C8 123.62(10)
C3 Fe1 C8 106.89(9)
C1 Fe1 C8 161.02(11)
C6 Fe1 C8 67.20(11)
C10 Fe1 C8 67.21(11)
C2 Fe1 C7 107.45(9)
C3 Fe1 C7 121.29(11)
C1 Fe1 C7 124.94(10)
C6 Fe1 C7 39.86(14)
C10 Fe1 C7 67.32(12)
C8 Fe1 C7 39.87(12)
C2 Fe1 C9 159.60(12)
C3 Fe1 C9 122.86(11)
C1 Fe1 C9 157.73(12)
C6 Fe1 C9 67.90(12)
C10 Fe1 C9 40.48(14)
C8 Fe1 C9 39.73(13)
C7 Fe1 C9 67.20(11)
C2 Fe1 C4 69.37(7)
C3 Fe1 C4 40.94(7)
C1 Fe1 C4 68.97(7)
C6 Fe1 C4 161.49(13)
C10 Fe1 C4 124.30(12)
C8 Fe1 C4 121.30(10)
C7 Fe1 C4 156.54(11)
C9 Fe1 C4 107.25(9)
C2 Fe1 C5 69.37(7)
C3 Fe1 C5 68.96(7)
C1 Fe1 C5 40.97(7)
C6 Fe1 C5 125.44(11)
C10 Fe1 C5 108.45(9)
C8 Fe1 C5 156.72(11)
C7 Fe1 C5 161.80(11)
C9 Fe1 C5 121.97(10)
C4 Fe1 C5 40.66(7)
C5 C1 C2 108.10(16)
C5 C1 Fe1 70.58(10)
C2 C1 Fe1 68.71(10)
C5 C1 I1 125.60(13)
C2 C1 I1 126.21(13)
Fe1 C1 I1 128.98(9)
C3 C2 C1 107.68(16)
C3 C2 Br1 125.77(14)
C1 C2 Br1 126.22(13)
C3 C2 Fe1 69.67(10)
C1 C2 Fe1 69.79(10)
Br1 C2 Fe1 131.13(10)
C4 C3 C2 108.16(16)
C4 C3 Fe1 70.61(11)
C2 C3 Fe1 68.81(10)
C4 C3 I2 125.81(13)
C2 C3 I2 126.02(13)
Fe1 C3 I2 126.82(9)
C3 C4 C5 108.09(16)
C3 C4 Fe1 68.45(10)
C5 C4 Fe1 69.77(10)
C3 C4 H4 126.0
C5 C4 H4 126.0
Fe1 C4 H4 127.4
C4 C5 C1 107.96(16)
C4 C5 Fe1 69.58(10)
C1 C5 Fe1 68.45(10)
C4 C5 H5 126.0
C1 C5 H5 126.0
Fe1 C5 H5 127.5
C7 C6 C10 107.7(2)
C7 C6 Fe1 70.25(15)
C10 C6 Fe1 69.82(15)
C7 C6 H6 126.2
C10 C6 H6 126.2
Fe1 C6 H6 125.3
C6 C7 C8 108.4(3)
C6 C7 Fe1 69.90(15)
C8 C7 Fe1 70.02(14)
C6 C7 H7 125.8
C8 C7 H7 125.8
Fe1 C7 H7 125.9
C9 C8 C7 108.9(2)
C9 C8 Fe1 70.47(14)
C7 C8 Fe1 70.11(14)
C9 C8 H8 125.5
C7 C8 H8 125.5
Fe1 C8 H8 125.5
C8 C9 C10 107.3(3)
C8 C9 Fe1 69.80(14)
C10 C9 Fe1 69.38(15)
C8 C9 H9 126.4
C10 C9 H9 126.4
Fe1 C9 H9 126.0
C6 C10 C9 107.7(2)
C6 C10 Fe1 69.66(15)
C9 C10 Fe1 70.14(15)
C6 C10 H10 126.1
C9 C10 H10 126.1
Fe1 C10 H10 125.6

loop_
_geom_bond_atom_site_label_1
_geom_bond_atom_site_label_2
_geom_bond_distance
Fe1 C2 2.0099(18)
Fe1 C3 2.0215(18)
Fe1 C1 2.0243(18)
Fe1 C6 2.030(2)
Fe1 C10 2.032(2)
Fe1 C8 2.034(2)
Fe1 C7 2.035(2)
Fe1 C9 2.042(2)
Fe1 C4 2.0502(18)
Fe1 C5 2.0527(18)
I1 C1 2.0822(18)
I2 C3 2.0767(18)
Br1 C2 1.8763(18)
C1 C5 1.427(3)
C1 C2 1.429(2)
C2 C3 1.429(2)
C3 C4 1.424(3)
C4 C5 1.425(3)
C4 H4 0.9500
C5 H5 0.9500
C6 C7 1.386(5)
C6 C10 1.407(5)
C6 H6 0.9500
C7 C8 1.387(4)
C7 H7 0.9500
C8 C9 1.385(4)
C8 H8 0.9500
C9 C10 1.410(5)
C9 H9 0.9500
C10 H10 0.9500

loop_
_geom_torsion_atom_site_label_1
_geom_torsion_atom_site_label_2
_geom_torsion_atom_site_label_3
_geom_torsion_atom_site_label_4
_geom_torsion
C5 C1 C2 C3 -0.2(2)
Fe1 C1 C2 C3 59.61(13)
I1 C1 C2 C3 -176.93(13)
C5 C1 C2 Br1 173.37(13)
Fe1 C1 C2 Br1 -126.81(15)
I1 C1 C2 Br1 -3.4(2)
C5 C1 C2 Fe1 -59.82(13)
I1 C1 C2 Fe1 123.46(14)
C1 C2 C3 C4 0.2(2)
Br1 C2 C3 C4 -173.43(13)
Fe1 C2 C3 C4 59.87(13)
C1 C2 C3 Fe1 -59.69(13)
Br1 C2 C3 Fe1 126.70(15)
C1 C2 C3 I2 179.46(13)
Br1 C2 C3 I2 5.8(2)
Fe1 C2 C3 I2 -120.86(14)
C2 C3 C4 C5 -0.1(2)
Fe1 C3 C4 C5 58.65(13)
I2 C3 C4 C5 -179.37(13)
C2 C3 C4 Fe1 -58.75(13)
I2 C3 C4 Fe1 121.98(14)
C3 C4 C5 C1 0.0(2)
Fe1 C4 C5 C1 57.81(13)
C3 C4 C5 Fe1 -57.84(13)
C2 C1 C5 C4 0.2(2)
Fe1 C1 C5 C4 -58.50(13)
I1 C1 C5 C4 176.90(13)
C2 C1 C5 Fe1 58.65(13)
I1 C1 C5 Fe1 -124.60(14)
C10 C6 C7 C8 0.4(3)
Fe1 C6 C7 C8 -59.65(17)
C10 C6 C7 Fe1 60.07(17)
C6 C7 C8 C9 -0.4(3)
Fe1 C7 C8 C9 -60.00(17)
C6 C7 C8 Fe1 59.57(17)
C7 C8 C9 C10 0.3(3)
Fe1 C8 C9 C10 -59.51(17)
C7 C8 C9 Fe1 59.77(17)
C7 C6 C10 C9 -0.3(3)
Fe1 C6 C10 C9 60.08(17)
C7 C6 C10 Fe1 -60.34(17)
C8 C9 C10 C6 0.0(3)
Fe1 C9 C10 C6 -59.77(17)
C8 C9 C10 Fe1 59.78(17)
